data_4076710
loop_
_publ_author_name
'Zi, Guofu'
'Li, Hung-Wing'
'Xie, Zuowei'

_publ_section_title
;
 Synthesis, Structural Characterization, and Reactivity of
 Organolanthanide Complexes Derived from a New, Versatile Boron-Bridged
 Ligand,iPr2NB(C9H7)(C2B10H11)&#x2020;
;
_journal_issue 6
_journal_name_full Organometallics
_journal_page_first 1136
_journal_paper_doi 10.1021/om010973n
_journal_volume 21
_journal_year 2002
_chemical_formula_sum 'C17 H32 B11 N'
_chemical_formula_weight 369.35
_chemical_name_systematic
; 
 ? 
;
_space_group_IT_number 15
_symmetry_cell_setting monoclinic
_symmetry_space_group_name_Hall '-C 2yc'
_symmetry_space_group_name_H-M 'C 1 2/c 1'
_atom_sites_solution_hydrogens geom
_atom_sites_solution_primary direct
_atom_sites_solution_secondary difmap
_audit_creation_method SHELXL-97
_cell_angle_alpha 90.00
_cell_angle_beta 93.5170(10)
_cell_angle_gamma 90.00
_cell_formula_units_Z 16
_cell_length_a 25.2643(15)
_cell_length_b 25.8642(14)
_cell_length_c 14.0979(8)
_cell_measurement_temperature 293(2)
_cell_volume 9194.8(9)
_computing_cell_refinement 'Bruker SMART CCD Diffractometer'
_computing_data_collection 'Bruker SMART CCD Diffractometer'
_computing_data_reduction 'Bruker SMART CCD Diffractometer'
_computing_molecular_graphics 'Siemens SHELXTL'
_computing_publication_material 'Siemens SHELXTL'
_computing_structure_refinement 'SHELXL-97 (Sheldrick, 1997)'
_computing_structure_solution 'SHELXS-97 (Sheldrick, 1990)'
_diffrn_ambient_temperature 293(2)
_diffrn_measured_fraction_theta_full 1.000
_diffrn_measured_fraction_theta_max 1.000
_diffrn_measurement_device_type 'Bruker SMART CCD Diffractometer'
_diffrn_measurement_method 'omega scan'
_diffrn_radiation_monochromator graphite
_diffrn_radiation_source 'fine-focus sealed tube'
_diffrn_radiation_type MoK\a
_diffrn_radiation_wavelength 0.71073
_diffrn_reflns_av_R_equivalents 0.0755
_diffrn_reflns_av_sigmaI/netI 0.0979
_diffrn_reflns_limit_h_max 28
_diffrn_reflns_limit_h_min -26
_diffrn_reflns_limit_k_max 27
_diffrn_reflns_limit_k_min -29
_diffrn_reflns_limit_l_max 16
_diffrn_reflns_limit_l_min -16
_diffrn_reflns_number 22145
_diffrn_reflns_theta_full 25.00
_diffrn_reflns_theta_max 25.00
_diffrn_reflns_theta_min 1.13
_exptl_absorpt_coefficient_mu 0.054
_exptl_absorpt_correction_T_max 1.0000
_exptl_absorpt_correction_T_min 0.8237
_exptl_absorpt_correction_type empirical
_exptl_crystal_colour Yellow
_exptl_crystal_density_diffrn 1.067
_exptl_crystal_density_method 'not measured'
_exptl_crystal_description Prism
_exptl_crystal_F_000 3136
_exptl_crystal_size_max 0.34
_exptl_crystal_size_mid 0.35
_exptl_crystal_size_min 0.92
_refine_diff_density_max 0.542
_refine_diff_density_min -0.201
_refine_diff_density_rms 0.046
_refine_ls_extinction_coef 0.00014(9)
_refine_ls_extinction_expression Fc^*^=kFc[1+0.001xFc^2^\l^3^/sin(2\q)]^-1/4^
_refine_ls_extinction_method SHELXL
_refine_ls_goodness_of_fit_ref 0.933
_refine_ls_hydrogen_treatment mixed
_refine_ls_matrix_type full
_refine_ls_number_parameters 532
_refine_ls_number_reflns 7220
_refine_ls_number_restraints 0
_refine_ls_restrained_S_all 0.933
_refine_ls_R_factor_all 0.1724
_refine_ls_R_factor_gt 0.0757
_refine_ls_shift/su_max 0.000
_refine_ls_shift/su_mean 0.000
_refine_ls_structure_factor_coef Fsqd
_refine_ls_weighting_details 'calc w=1/[\s^2^(Fo^2^)+(0.1295P)^2^+0.0000P] where P=(Fo^2^+2Fc^2^)/3'
_refine_ls_weighting_scheme calc
_refine_ls_wR_factor_gt 0.2005
_refine_ls_wR_factor_ref 0.2480
_reflns_number_gt 2952
_reflns_number_total 7220
_reflns_threshold_expression >2sigma(I)
_cod_data_source_file om010973n.cif
_cod_data_source_block 2
_cod_depositor_comments
;
The following automatic conversions were performed:

'_symmetry_cell_setting' value 'Monoclinic' changed to 'monoclinic'
according to /home/saulius/struct/CIF-dictionaries/cif_core.dic
dictionary named 'cif_core.dic' version 2.4.1 from
2010-06-29.

'_exptl_absorpt_correction_type' value 'Empirical'
changed to 'empirical' according to
/home/saulius/struct/CIF-dictionaries/cif_core.dic dictionary named
'cif_core.dic' version 2.4.1 from 2010-06-29.

Automatic conversion script
Id: cif_fix_values 1715 2011-07-08 13:25:40Z adriana 
;
_cod_original_sg_symbol_H-M C2/c
_cod_database_code 4076710

loop_
_symmetry_equiv_pos_as_xyz
'x, y, z'
'-x, y, -z+1/2'
'x+1/2, y+1/2, z'
'-x+1/2, y+1/2, -z+1/2'
'-x, -y, -z'
'x, -y, z-1/2'
'-x+1/2, -y+1/2, -z'
'x+1/2, -y+1/2, z-1/2'

loop_
_atom_site_label
_atom_site_type_symbol
_atom_site_fract_x
_atom_site_fract_y
_atom_site_fract_z
_atom_site_U_iso_or_equiv
_atom_site_adp_type
_atom_site_occupancy
_atom_site_symmetry_multiplicity
_atom_site_calc_flag
_atom_site_refinement_flags
N1 N 0.12963(13) 0.11206(11) 0.7125(2) 0.0496(9) Uani 1 1 d .
C1 C 0.14309(18) 0.09720(17) 1.0005(3) 0.0530(12) Uani 1 1 d .
B1 B 0.13731(19) 0.09293(16) 0.8048(3) 0.0470(12) Uani 1 1 d .
C2 C 0.13633(16) 0.12930(14) 0.8979(3) 0.0483(11) Uani 1 1 d .
B3 B 0.1951(2) 0.13177(19) 0.9677(3) 0.0578(14) Uani 1 1 d .
H3 H 0.2325 0.1155 0.9447 0.069 Uiso 1 1 calc R
B4 B 0.1778(2) 0.12877(19) 1.0875(4) 0.0671(16) Uani 1 1 d .
H4 H 0.2042 0.1106 1.1428 0.081 Uiso 1 1 calc R
B5 B 0.1088(2) 0.1222(2) 1.0884(4) 0.0752(18) Uani 1 1 d .
H5 H 0.0900 0.0999 1.1437 0.090 Uiso 1 1 calc R
B6 B 0.0835(2) 0.1222(2) 0.9686(4) 0.0665(16) Uani 1 1 d .
H6 H 0.0481 0.0995 0.9460 0.080 Uiso 1 1 calc R
B7 B 0.1665(2) 0.18806(19) 0.9162(4) 0.0707(17) Uani 1 1 d .
H7 H 0.1855 0.2093 0.8598 0.085 Uiso 1 1 calc R
B8 B 0.1924(3) 0.1885(2) 1.0367(4) 0.0835(19) Uani 1 1 d .
H8 H 0.2283 0.2104 1.0592 0.100 Uiso 1 1 calc R
B9 B 0.1393(3) 0.1825(2) 1.1108(4) 0.0811(19) Uani 1 1 d .
H9 H 0.1403 0.2005 1.1816 0.097 Uiso 1 1 calc R
B10 B 0.0805(3) 0.1787(2) 1.0367(4) 0.095(2) Uani 1 1 d .
H10 H 0.0428 0.1942 1.0594 0.114 Uiso 1 1 calc R
B11 B 0.0969(2) 0.1821(2) 0.9175(4) 0.0736(17) Uani 1 1 d .
H11 H 0.0701 0.1994 0.8619 0.088 Uiso 1 1 calc R
B12 B 0.1316(3) 0.2198(2) 1.0045(4) 0.089(2) Uani 1 1 d .
H12 H 0.1276 0.2622 1.0058 0.107 Uiso 1 1 calc R
C3 C 0.1220(2) 0.16695(16) 0.6869(3) 0.0737(15) Uani 1 1 d .
H3A H 0.1241 0.1864 0.7466 0.088 Uiso 1 1 calc R
C4 C 0.1678(3) 0.1867(2) 0.6291(4) 0.124(2) Uani 1 1 d .
H4A H 0.2011 0.1788 0.6626 0.186 Uiso 1 1 calc R
H4B H 0.1647 0.2234 0.6206 0.186 Uiso 1 1 calc R
H4C H 0.1663 0.1700 0.5681 0.186 Uiso 1 1 calc R
C5 C 0.0675(2) 0.1776(2) 0.6394(4) 0.113(2) Uani 1 1 d .
H5A H 0.0408 0.1645 0.6785 0.169 Uiso 1 1 calc R
H5B H 0.0644 0.1609 0.5785 0.169 Uiso 1 1 calc R
H5C H 0.0629 0.2142 0.6311 0.169 Uiso 1 1 calc R
C6 C 0.12850(17) 0.07903(15) 0.6254(3) 0.0565(12) Uani 1 1 d .
H6A H 0.1212 0.1026 0.5718 0.068 Uiso 1 1 calc R
C7 C 0.1807(2) 0.0535(2) 0.6076(3) 0.116(2) Uani 1 1 d .
H7A H 0.2084 0.0789 0.6110 0.174 Uiso 1 1 calc R
H7B H 0.1785 0.0379 0.5457 0.174 Uiso 1 1 calc R
H7C H 0.1883 0.0273 0.6548 0.174 Uiso 1 1 calc R
C8 C 0.0831(2) 0.0403(2) 0.6207(3) 0.0990(19) Uani 1 1 d .
H8A H 0.0506 0.0578 0.6322 0.148 Uiso 1 1 calc R
H8B H 0.0899 0.0141 0.6680 0.148 Uiso 1 1 calc R
H8C H 0.0802 0.0247 0.5588 0.148 Uiso 1 1 calc R
C11 C 0.15209(18) 0.03452(14) 0.8249(3) 0.0489(11) Uani 1 1 d .
C12 C 0.20180(19) 0.01494(17) 0.8281(3) 0.0649(13) Uani 1 1 d .
H12A H 0.2317 0.0353 0.8222 0.078 Uiso 1 1 calc R
C13 C 0.2044(2) -0.04174(18) 0.8419(3) 0.0763(15) Uani 1 1 d .
H13A H 0.2257 -0.0508 0.8991 0.092 Uiso 1 1 calc R
H13B H 0.2185 -0.0589 0.7878 0.092 Uiso 1 1 calc R
C14 C 0.1230(3) -0.10158(19) 0.8645(3) 0.0894(18) Uani 1 1 d .
H14A H 0.1431 -0.1317 0.8703 0.107 Uiso 1 1 calc R
C15 C 0.0689(4) -0.1033(2) 0.8698(4) 0.110(2) Uani 1 1 d .
H15A H 0.0523 -0.1348 0.8796 0.132 Uiso 1 1 calc R
C16 C 0.0386(2) -0.0584(2) 0.8605(3) 0.0893(17) Uani 1 1 d .
H16A H 0.0020 -0.0603 0.8640 0.107 Uiso 1 1 calc R
C17 C 0.0620(2) -0.01123(18) 0.8461(3) 0.0656(13) Uani 1 1 d .
H17A H 0.0418 0.0187 0.8400 0.079 Uiso 1 1 calc R
C18 C 0.11689(19) -0.00948(14) 0.8407(2) 0.0498(11) Uani 1 1 d .
C19 C 0.1471(2) -0.05500(17) 0.8508(3) 0.0674(14) Uani 1 1 d .
C21 C 0.1179(2) 0.47045(17) 0.4973(3) 0.0658(15) Uani 1 1 d .
C22 C 0.12023(15) 0.43945(14) 0.3936(3) 0.0476(11) Uani 1 1 d .
C23 C 0.12564(19) 0.36108(15) 0.2246(3) 0.0621(13) Uani 1 1 d .
H23A H 0.1262 0.3990 0.2260 0.075 Uiso 1 1 calc R
C24 C 0.1774(2) 0.34435(19) 0.1868(4) 0.0909(17) Uani 1 1 d .
H24A H 0.2061 0.3548 0.2302 0.136 Uiso 1 1 calc R
H24B H 0.1813 0.3602 0.1260 0.136 Uiso 1 1 calc R
H24C H 0.1776 0.3074 0.1800 0.136 Uiso 1 1 calc R
C25 C 0.0781(2) 0.34589(19) 0.1596(3) 0.0874(16) Uani 1 1 d .
H25A H 0.0834 0.3574 0.0961 0.131 Uiso 1 1 calc R
H25B H 0.0467 0.3617 0.1815 0.131 Uiso 1 1 calc R
H25C H 0.0741 0.3090 0.1600 0.131 Uiso 1 1 calc R
C26 C 0.1173(2) 0.28616(16) 0.3310(4) 0.0856(17) Uani 1 1 d .
H26A H 0.1220 0.2736 0.2665 0.103 Uiso 1 1 calc R
C27 C 0.0639(3) 0.2651(2) 0.3587(5) 0.142(3) Uani 1 1 d .
H27A H 0.0653 0.2280 0.3612 0.212 Uiso 1 1 calc R
H27B H 0.0366 0.2757 0.3124 0.212 Uiso 1 1 calc R
H27C H 0.0561 0.2784 0.4199 0.212 Uiso 1 1 calc R
C28 C 0.1626(3) 0.2646(2) 0.3916(4) 0.134(3) Uani 1 1 d .
H28A H 0.1953 0.2788 0.3719 0.201 Uiso 1 1 calc R
H28B H 0.1632 0.2276 0.3849 0.201 Uiso 1 1 calc R
H28C H 0.1584 0.2734 0.4568 0.201 Uiso 1 1 calc R
C31 C 0.0993(3) 0.35765(17) 0.5029(3) 0.0823(16) Uani 1 1 d .
C32 C 0.0480(2) 0.3524(2) 0.5318(4) 0.0952(18) Uani 1 1 d .
H32A H 0.0183 0.3584 0.4912 0.114 Uiso 1 1 calc R
C33 C 0.0442(3) 0.3368(2) 0.6301(5) 0.109(2) Uani 1 1 d .
H33A H 0.0262 0.3038 0.6349 0.131 Uiso 1 1 calc R
H33B H 0.0264 0.3627 0.6663 0.131 Uiso 1 1 calc R
C34 C 0.1224(4) 0.3192(2) 0.7504(5) 0.131(3) Uani 1 1 d .
H34A H 0.1004 0.3114 0.7989 0.157 Uiso 1 1 calc R
C35 C 0.1776(5) 0.3180(3) 0.7627(7) 0.170(5) Uani 1 1 d .
H35A H 0.1936 0.3088 0.8214 0.204 Uiso 1 1 calc R
C36 C 0.2109(3) 0.3311(2) 0.6843(6) 0.129(3) Uani 1 1 d .
H36A H 0.2476 0.3305 0.6946 0.154 Uiso 1 1 calc R
C37 C 0.1888(3) 0.34439(19) 0.5952(6) 0.110(2) Uani 1 1 d .
H37A H 0.2094 0.3526 0.5449 0.132 Uiso 1 1 calc R
C38 C 0.1321(3) 0.34459(16) 0.5860(3) 0.0731(15) Uani 1 1 d .
C39 C 0.1039(4) 0.33262(18) 0.6621(4) 0.115(3) Uani 1 1 d .
N2 N 0.11906(15) 0.34379(12) 0.3252(2) 0.0624(11) Uani 1 1 d .
B21 B 0.1148(2) 0.37659(18) 0.4010(4) 0.0626(15) Uani 1 1 d .
B23 B 0.1753(2) 0.4668(2) 0.4479(4) 0.0671(15) Uani 1 1 d .
H23 H 0.2094 0.4436 0.4755 0.081 Uiso 1 1 calc R
B24 B 0.1548(2) 0.5232(2) 0.5067(4) 0.0768(17) Uani 1 1 d .
H24 H 0.1754 0.5375 0.5725 0.092 Uiso 1 1 calc R
B25 B 0.0867(3) 0.5270(2) 0.4895(5) 0.0820(19) Uani 1 1 d .
H25 H 0.0624 0.5436 0.5440 0.098 Uiso 1 1 calc R
B26 B 0.0641(2) 0.4733(2) 0.4199(5) 0.0771(18) Uani 1 1 d .
H26 H 0.0257 0.4546 0.4297 0.093 Uiso 1 1 calc R
B27 B 0.1592(2) 0.47476(19) 0.3256(4) 0.0687(17) Uani 1 1 d .
H27 H 0.1831 0.4576 0.2711 0.082 Uiso 1 1 calc R
B28 B 0.1824(3) 0.5272(2) 0.3958(4) 0.087(2) Uani 1 1 d .
H28 H 0.2218 0.5445 0.3884 0.105 Uiso 1 1 calc R
B29 B 0.1269(3) 0.5645(2) 0.4205(4) 0.096(2) Uani 1 1 d .
H29 H 0.1293 0.6068 0.4284 0.115 Uiso 1 1 calc R
B30 B 0.0709(3) 0.5342(2) 0.3665(5) 0.112(3) Uani 1 1 d .
H30 H 0.0362 0.5567 0.3394 0.134 Uiso 1 1 calc R
B31 B 0.0902(3) 0.4786(2) 0.3086(4) 0.0799(18) Uani 1 1 d .
H31 H 0.0682 0.4639 0.2444 0.096 Uiso 1 1 calc R
B32 B 0.1299(3) 0.5346(2) 0.3088(4) 0.096(2) Uani 1 1 d .
H32 H 0.1346 0.5571 0.2437 0.115 Uiso 1 1 calc R
H1 H 0.1491(13) 0.0658(13) 0.997(2) 0.044(11) Uiso 1 1 d .
H21 H 0.1146(15) 0.4488(15) 0.543(3) 0.056(13) Uiso 1 1 d .

loop_
_atom_site_aniso_label
_atom_site_aniso_U_11
_atom_site_aniso_U_22
_atom_site_aniso_U_33
_atom_site_aniso_U_23
_atom_site_aniso_U_13
_atom_site_aniso_U_12
N1 0.073(3) 0.0391(19) 0.0363(19) -0.0007(16) 0.0001(17) -0.0005(16)
C1 0.086(4) 0.033(2) 0.040(2) -0.003(2) 0.009(2) -0.001(2)
B1 0.054(3) 0.042(3) 0.045(3) 0.001(2) 0.006(2) -0.003(2)
C2 0.064(3) 0.042(2) 0.039(2) 0.0028(18) 0.000(2) -0.0012(19)
B3 0.066(4) 0.065(3) 0.042(3) 0.005(2) -0.001(3) -0.008(3)
B4 0.096(5) 0.058(3) 0.047(3) -0.006(3) -0.001(3) -0.009(3)
B5 0.099(5) 0.074(4) 0.056(4) -0.012(3) 0.029(3) -0.003(3)
B6 0.064(4) 0.081(4) 0.056(3) -0.012(3) 0.018(3) -0.004(3)
B7 0.112(5) 0.046(3) 0.053(3) 0.000(3) -0.009(3) -0.022(3)
B8 0.120(6) 0.073(4) 0.054(4) 0.002(3) -0.019(4) -0.036(4)
B9 0.132(6) 0.064(4) 0.047(3) -0.025(3) 0.003(4) 0.001(3)
B10 0.123(6) 0.095(5) 0.069(4) -0.021(4) 0.018(4) 0.035(4)
B11 0.099(5) 0.060(4) 0.061(4) -0.014(3) -0.004(3) 0.030(3)
B12 0.154(7) 0.046(3) 0.066(4) -0.015(3) -0.009(4) 0.006(4)
C3 0.127(5) 0.046(3) 0.047(3) 0.006(2) -0.011(3) 0.002(3)
C4 0.209(7) 0.087(4) 0.076(4) 0.031(3) 0.010(4) -0.063(4)
C5 0.153(6) 0.090(4) 0.088(4) -0.006(3) -0.046(4) 0.054(4)
C6 0.087(4) 0.050(3) 0.032(2) 0.003(2) 0.002(2) 0.006(2)
C7 0.124(5) 0.171(6) 0.053(3) -0.005(3) 0.015(3) 0.072(4)
C8 0.154(6) 0.092(4) 0.049(3) -0.009(3) -0.007(3) -0.049(4)
C11 0.066(3) 0.045(2) 0.035(2) 0.0006(18) -0.001(2) 0.003(2)
C12 0.077(4) 0.071(3) 0.046(3) -0.002(2) 0.000(2) 0.017(3)
C13 0.102(5) 0.080(4) 0.047(3) -0.008(2) -0.002(3) 0.023(3)
C14 0.172(6) 0.041(3) 0.052(3) 0.007(2) -0.016(4) -0.003(4)
C15 0.193(8) 0.074(5) 0.059(4) 0.010(3) -0.016(5) -0.059(5)
C16 0.112(5) 0.082(4) 0.073(4) 0.011(3) -0.005(3) -0.035(4)
C17 0.078(4) 0.070(3) 0.048(3) 0.005(2) -0.001(3) -0.011(3)
C18 0.081(4) 0.038(2) 0.029(2) -0.0004(17) -0.005(2) 0.000(2)
C19 0.125(5) 0.041(3) 0.034(2) -0.005(2) -0.014(3) 0.011(3)
C21 0.102(4) 0.045(3) 0.052(3) -0.005(2) 0.024(3) 0.001(2)
C22 0.059(3) 0.042(2) 0.042(2) -0.0013(18) 0.007(2) 0.0028(19)
C23 0.090(4) 0.047(3) 0.050(3) -0.003(2) 0.015(3) -0.007(2)
C24 0.106(5) 0.085(4) 0.085(4) -0.021(3) 0.036(3) -0.009(3)
C25 0.115(5) 0.077(3) 0.069(3) -0.006(3) -0.001(3) -0.011(3)
C26 0.155(5) 0.036(3) 0.068(3) -0.004(2) 0.020(4) 0.002(3)
C27 0.201(8) 0.060(4) 0.174(7) 0.000(4) 0.090(6) -0.031(4)
C28 0.249(9) 0.054(3) 0.095(5) -0.004(3) -0.018(5) 0.045(4)
C31 0.135(5) 0.050(3) 0.062(3) 0.002(2) 0.007(4) 0.004(3)
C32 0.097(5) 0.100(4) 0.093(5) 0.010(3) 0.040(4) 0.000(3)
C33 0.141(6) 0.076(4) 0.111(6) -0.004(4) 0.009(5) 0.022(4)
C34 0.274(11) 0.065(4) 0.050(4) 0.007(3) -0.009(6) 0.019(6)
C35 0.338(16) 0.061(4) 0.103(7) 0.009(4) -0.054(9) 0.001(7)
C36 0.155(7) 0.078(5) 0.145(7) 0.001(4) -0.062(6) -0.010(4)
C37 0.100(6) 0.063(4) 0.160(7) -0.023(4) -0.045(5) 0.013(3)
C38 0.124(5) 0.039(3) 0.054(3) 0.002(2) -0.012(3) 0.007(3)
C39 0.254(10) 0.038(3) 0.053(4) 0.003(3) 0.017(5) -0.009(4)
N2 0.100(3) 0.040(2) 0.048(2) -0.0012(17) 0.012(2) 0.0019(18)
B21 0.092(4) 0.045(3) 0.052(3) 0.005(3) 0.013(3) 0.001(3)
B23 0.063(4) 0.072(4) 0.065(4) -0.016(3) -0.008(3) -0.005(3)
B24 0.096(5) 0.067(4) 0.067(4) -0.024(3) 0.003(3) -0.015(3)
B25 0.098(5) 0.060(4) 0.090(5) -0.021(3) 0.018(4) 0.017(3)
B26 0.056(4) 0.078(4) 0.098(5) -0.028(3) 0.011(3) 0.011(3)
B27 0.100(5) 0.054(3) 0.054(3) -0.009(3) 0.026(3) -0.016(3)
B28 0.111(6) 0.067(4) 0.088(5) -0.016(3) 0.033(4) -0.040(4)
B29 0.185(8) 0.037(3) 0.068(4) -0.004(3) 0.014(4) -0.006(4)
B30 0.141(7) 0.070(4) 0.119(6) -0.012(4) -0.028(5) 0.052(4)
B31 0.118(6) 0.057(4) 0.061(4) -0.003(3) -0.029(4) 0.019(3)
B32 0.179(8) 0.046(3) 0.063(4) 0.005(3) 0.016(5) 0.001(4)

loop_
_atom_type_symbol
_atom_type_description
_atom_type_scat_dispersion_real
_atom_type_scat_dispersion_imag
_atom_type_scat_source
C C 0.0033 0.0016 'International Tables Vol C Tables 4.2.6.8 and 6.1.1.4'
H H 0.0000 0.0000 'International Tables Vol C Tables 4.2.6.8 and 6.1.1.4'
B B 0.0013 0.0007 'International Tables Vol C Tables 4.2.6.8 and 6.1.1.4'
N N 0.0061 0.0033 'International Tables Vol C Tables 4.2.6.8 and 6.1.1.4'

loop_
_geom_angle_atom_site_label_1
_geom_angle_atom_site_label_2
_geom_angle_atom_site_label_3
_geom_angle
B1 N1 C3 125.4(3)
B1 N1 C6 124.0(3)
C3 N1 C6 110.7(3)
C2 C1 B4 114.4(3)
C2 C1 B3 62.3(3)
B4 C1 B3 63.8(3)
C2 C1 B6 62.1(3)
B4 C1 B6 115.5(4)
B3 C1 B6 115.3(4)
C2 C1 B5 114.7(4)
B4 C1 B5 62.9(3)
B3 C1 B5 116.4(4)
B6 C1 B5 63.6(3)
N1 B1 C11 121.7(3)
N1 B1 C2 122.9(3)
C11 B1 C2 115.3(3)
B1 C2 C1 114.1(3)
B1 C2 B7 127.6(3)
C1 C2 B7 106.9(3)
B1 C2 B11 129.0(4)
C1 C2 B11 106.6(3)
B7 C2 B11 61.9(3)
B1 C2 B6 117.3(3)
C1 C2 B6 59.2(3)
B7 C2 B6 111.2(3)
B11 C2 B6 61.0(3)
B1 C2 B3 115.3(3)
C1 C2 B3 59.1(3)
B7 C2 B3 61.5(3)
B11 C2 B3 111.3(3)
B6 C2 B3 110.1(3)
C1 B3 C2 58.5(3)
C1 B3 B8 103.5(4)
C2 B3 B8 106.4(4)
C1 B3 B7 104.2(4)
C2 B3 B7 58.7(3)
B8 B3 B7 60.7(3)
C1 B3 B4 58.0(3)
C2 B3 B4 106.7(4)
B8 B3 B4 59.4(3)
B7 B3 B4 108.1(4)
C1 B4 B9 104.7(4)
C1 B4 B5 58.8(3)
B9 B4 B5 60.5(3)
C1 B4 B8 104.1(4)
B9 B4 B8 60.4(3)
B5 B4 B8 108.8(4)
C1 B4 B3 58.2(3)
B9 B4 B3 108.6(4)
B5 B4 B3 108.4(4)
B8 B4 B3 60.1(3)
C1 B5 B9 103.5(4)
C1 B5 B4 58.3(3)
B9 B5 B4 59.4(3)
C1 B5 B10 103.2(4)
B9 B5 B10 60.1(4)
B4 B5 B10 107.2(4)
C1 B5 B6 58.0(3)
B9 B5 B6 107.4(4)
B4 B5 B6 107.2(3)
B10 B5 B6 59.4(3)
C1 B6 C2 58.7(2)
C1 B6 B11 104.9(4)
C2 B6 B11 59.4(3)
C1 B6 B10 104.0(4)
C2 B6 B10 106.8(4)
B11 B6 B10 60.2(3)
C1 B6 B5 58.4(3)
C2 B6 B5 107.7(4)
B11 B6 B5 109.0(4)
B10 B6 B5 60.2(3)
C2 B7 B3 59.7(3)
C2 B7 B11 59.3(3)
B3 B7 B11 107.9(4)
C2 B7 B12 106.3(4)
B3 B7 B12 107.7(4)
B11 B7 B12 59.6(3)
C2 B7 B8 106.4(3)
B3 B7 B8 59.7(3)
B11 B7 B8 107.3(4)
B12 B7 B8 59.8(3)
B4 B8 B3 60.6(3)
B4 B8 B9 59.5(3)
B3 B8 B9 108.2(4)
B4 B8 B12 107.9(4)
B3 B8 B12 107.6(4)
B9 B8 B12 60.7(4)
B4 B8 B7 108.1(4)
B3 B8 B7 59.6(3)
B9 B8 B7 108.5(4)
B12 B8 B7 59.8(3)
B4 B9 B5 60.1(3)
B4 B9 B10 107.7(4)
B5 B9 B10 60.1(4)
B4 B9 B8 60.1(3)
B5 B9 B8 108.2(4)
B10 B9 B8 107.4(4)
B4 B9 B12 107.9(4)
B5 B9 B12 107.8(4)
B10 B9 B12 59.2(4)
B8 B9 B12 60.0(3)
B6 B10 B12 107.9(4)
B6 B10 B11 59.8(3)
B12 B10 B11 60.1(3)
B6 B10 B5 60.4(3)
B12 B10 B5 108.9(5)
B11 B10 B5 108.8(4)
B6 B10 B9 108.0(4)
B12 B10 B9 60.9(4)
B11 B10 B9 108.9(5)
B5 B10 B9 59.8(3)
C2 B11 B6 59.6(3)
C2 B11 B10 106.6(4)
B6 B11 B10 59.9(3)
C2 B11 B12 106.5(4)
B6 B11 B12 107.8(4)
B10 B11 B12 59.8(4)
C2 B11 B7 58.8(3)
B6 B11 B7 107.5(4)
B10 B11 B7 107.9(4)
B12 B11 B7 60.4(3)
B10 B12 B11 60.1(3)
B10 B12 B8 107.2(4)
B11 B12 B8 108.1(4)
B10 B12 B7 107.9(4)
B11 B12 B7 60.0(3)
B8 B12 B7 60.4(3)
B10 B12 B9 59.9(4)
B11 B12 B9 108.0(4)
B8 B12 B9 59.2(3)
B7 B12 B9 107.8(4)
N1 C3 C5 112.6(4)
N1 C3 C4 110.9(4)
C5 C3 C4 113.4(4)
N1 C6 C7 114.5(4)
N1 C6 C8 112.9(3)
C7 C6 C8 111.6(4)
C12 C11 C18 105.9(4)
C12 C11 B1 125.0(4)
C18 C11 B1 129.1(4)
C11 C12 C13 114.1(4)
C12 C13 C19 101.7(4)
C19 C14 C15 119.2(5)
C14 C15 C16 120.7(5)
C17 C16 C15 121.0(6)
C16 C17 C18 118.4(5)
C17 C18 C19 120.2(4)
C17 C18 C11 130.3(4)
C19 C18 C11 109.5(4)
C14 C19 C18 120.6(5)
C14 C19 C13 130.7(5)
C18 C19 C13 108.7(4)
B23 C21 B24 64.8(3)
B23 C21 C22 61.6(3)
B24 C21 C22 114.6(4)
B23 C21 B25 116.7(4)
B24 C21 B25 62.8(3)
C22 C21 B25 114.0(4)
B23 C21 B26 115.0(4)
B24 C21 B26 116.3(4)
C22 C21 B26 61.7(3)
B25 C21 B26 63.9(3)
B21 C22 C21 114.4(3)
B21 C22 B27 129.0(3)
C21 C22 B27 106.9(3)
B21 C22 B23 117.0(4)
C21 C22 B23 58.6(3)
B27 C22 B23 62.6(3)
B21 C22 B31 126.7(4)
C21 C22 B31 106.9(3)
B27 C22 B31 62.0(3)
B23 C22 B31 112.7(3)
B21 C22 B26 114.6(3)
C21 C22 B26 59.7(3)
B27 C22 B26 111.3(4)
B23 C22 B26 110.6(3)
B31 C22 B26 61.0(3)
C24 C23 N2 113.4(4)
C24 C23 C25 112.6(4)
N2 C23 C25 111.3(4)
N2 C26 C28 112.4(4)
N2 C26 C27 113.5(4)
C28 C26 C27 112.2(5)
C32 C31 C38 103.9(5)
C32 C31 B21 125.5(5)
C38 C31 B21 130.6(5)
C31 C32 C33 115.1(6)
C32 C33 C39 100.2(5)
C39 C34 C35 114.1(9)
C34 C35 C36 121.0(9)
C37 C36 C35 121.4(8)
C36 C37 C38 115.4(7)
C39 C38 C31 113.3(6)
C39 C38 C37 119.9(6)
C31 C38 C37 126.8(6)
C34 C39 C38 128.2(9)
C34 C39 C33 124.3(8)
C38 C39 C33 107.5(6)
B21 N2 C26 124.7(4)
B21 N2 C23 124.6(3)
C26 N2 C23 110.7(3)
N2 B21 C31 123.3(4)
N2 B21 C22 123.6(4)
C31 B21 C22 113.0(4)
C21 B23 C22 59.8(3)
C21 B23 B28 104.0(4)
C22 B23 B28 106.6(4)
C21 B23 B27 104.5(4)
C22 B23 B27 58.3(3)
B28 B23 B27 60.4(3)
C21 B23 B24 57.6(3)
C22 B23 B24 107.3(4)
B28 B23 B24 59.9(3)
B27 B23 B24 107.8(4)
C21 B24 B25 58.9(3)
C21 B24 B29 104.5(5)
B25 B24 B29 60.5(4)
C21 B24 B28 103.4(4)
B25 B24 B28 108.6(5)
B29 B24 B28 60.4(4)
C21 B24 B23 57.5(3)
B25 B24 B23 107.5(4)
B29 B24 B23 107.3(4)
B28 B24 B23 59.2(3)
C21 B25 B24 58.3(3)
C21 B25 B29 103.6(4)
B24 B25 B29 60.0(4)
C21 B25 B30 103.7(4)
B24 B25 B30 107.9(4)
B29 B25 B30 59.8(4)
C21 B25 B26 58.9(3)
B24 B25 B26 108.4(4)
B29 B25 B26 107.8(4)
B30 B25 B26 59.6(4)
C21 B26 C22 58.6(3)
C21 B26 B31 104.5(4)
C22 B26 B31 59.1(3)
C21 B26 B30 102.7(4)
C22 B26 B30 105.1(4)
B31 B26 B30 59.6(4)
C21 B26 B25 57.3(3)
C22 B26 B25 106.0(4)
B31 B26 B25 108.1(4)
B30 B26 B25 59.9(4)
C22 B27 B32 107.6(4)
C22 B27 B31 59.7(3)
B32 B27 B31 61.0(4)
C22 B27 B23 59.1(3)
B32 B27 B23 108.1(4)
B31 B27 B23 108.0(4)
C22 B27 B28 106.5(3)
B32 B27 B28 60.7(4)
B31 B27 B28 109.2(4)
B23 B27 B28 59.3(3)
B23 B28 B24 60.9(3)
B23 B28 B29 107.8(4)
B24 B28 B29 59.3(3)
B23 B28 B32 107.3(4)
B24 B28 B32 107.6(5)
B29 B28 B32 60.1(4)
B23 B28 B27 60.3(3)
B24 B28 B27 108.6(4)
B29 B28 B27 107.0(5)
B32 B28 B27 58.7(3)
B24 B29 B25 59.5(3)
B24 B29 B30 108.1(4)
B25 B29 B30 60.7(4)
B24 B29 B28 60.3(4)
B25 B29 B28 107.8(4)
B30 B29 B28 107.7(4)
B24 B29 B32 108.5(4)
B25 B29 B32 108.2(4)
B30 B29 B32 59.5(4)
B28 B29 B32 60.2(4)
B32 B30 B31 60.8(4)
B32 B30 B29 60.5(4)
B31 B30 B29 109.4(5)
B32 B30 B25 108.1(5)
B31 B30 B25 108.7(4)
B29 B30 B25 59.5(4)
B32 B30 B26 108.2(4)
B31 B30 B26 59.8(3)
B29 B30 B26 108.2(5)
B25 B30 B26 60.4(4)
C22 B31 B30 106.6(4)
C22 B31 B27 58.3(3)
B30 B31 B27 106.8(5)
C22 B31 B26 60.0(3)
B30 B31 B26 60.7(4)
B27 B31 B26 107.5(4)
C22 B31 B32 104.9(4)
B30 B31 B32 59.6(4)
B27 B31 B32 58.9(4)
B26 B31 B32 108.0(4)
B27 B32 B30 107.7(4)
B27 B32 B29 108.3(4)
B30 B32 B29 60.0(4)
B27 B32 B31 60.1(3)
B30 B32 B31 59.5(4)
B29 B32 B31 107.9(4)
B27 B32 B28 60.6(4)
B30 B32 B28 107.7(5)
B29 B32 B28 59.7(4)
B31 B32 B28 108.4(4)

loop_
_geom_bond_atom_site_label_1
_geom_bond_atom_site_label_2
_geom_bond_distance
N1 B1 1.395(5)
N1 C3 1.475(5)
N1 C6 1.495(4)
C1 C2 1.668(5)
C1 B4 1.675(7)
C1 B3 1.678(6)
C1 B6 1.676(7)
C1 B5 1.683(6)
B1 C11 1.577(6)
B1 C2 1.616(6)
C2 B7 1.713(6)
C2 B11 1.722(6)
C2 B6 1.725(6)
C2 B3 1.731(7)
B3 B8 1.764(7)
B3 B7 1.761(7)
B3 B4 1.772(7)
B4 B9 1.740(8)
B4 B5 1.752(8)
B4 B8 1.751(7)
B5 B9 1.759(8)
B5 B10 1.765(9)
B5 B6 1.770(8)
B6 B11 1.751(8)
B6 B10 1.753(8)
B7 B11 1.767(8)
B7 B12 1.772(8)
B7 B8 1.782(7)
B8 B9 1.757(8)
B8 B12 1.771(9)
B9 B10 1.765(9)
B9 B12 1.783(8)
B10 B12 1.753(9)
B10 B11 1.758(8)
B11 B12 1.758(8)
C3 C5 1.520(7)
C3 C4 1.542(6)
C6 C7 1.509(6)
C6 C8 1.520(6)
C11 C12 1.352(5)
C11 C18 1.470(5)
C12 C13 1.480(6)
C13 C19 1.500(6)
C14 C19 1.368(7)
C14 C15 1.375(8)
C15 C16 1.393(8)
C16 C17 1.375(6)
C17 C18 1.393(6)
C18 C19 1.405(6)
C21 B23 1.650(7)
C21 B24 1.652(7)
C21 C22 1.672(6)
C21 B25 1.662(7)
C21 B26 1.691(8)
C22 B21 1.636(6)
C22 B27 1.685(6)
C22 B23 1.701(7)
C22 B31 1.710(7)
C22 B26 1.726(6)
C23 C24 1.505(6)
C23 N2 1.505(5)
C23 C25 1.518(6)
C26 N2 1.494(5)
C26 C28 1.493(7)
C26 C27 1.530(7)
C31 C32 1.389(7)
C31 C38 1.433(7)
C31 B21 1.589(7)
C32 C33 1.451(7)
C33 C39 1.550(9)
C34 C39 1.349(8)
C34 C35 1.395(11)
C35 C36 1.469(11)
C36 C37 1.386(9)
C37 C38 1.431(7)
C38 C39 1.359(7)
N2 B21 1.374(6)
B23 B28 1.741(8)
B23 B27 1.760(8)
B23 B24 1.770(7)
B24 B25 1.727(9)
B24 B29 1.736(9)
B24 B28 1.753(8)
B25 B29 1.745(9)
B25 B30 1.765(10)
B25 B26 1.774(8)
B26 B31 1.743(8)
B26 B30 1.759(9)
B27 B32 1.726(8)
B27 B31 1.749(8)
B27 B28 1.760(8)
B28 B29 1.754(9)
B28 B32 1.762(10)
B29 B30 1.750(10)
B29 B32 1.759(8)
B30 B32 1.741(10)
B30 B31 1.740(8)
B31 B32 1.763(9)
